data_7245038
loop_
_publ_author_name
'Kaltenegger, Martin'
'Hofer, Sebastian'
'Resel, Roland'
'Werzer, Oliver'
'Riegler, Hans'
'Simbrunner, Josef'
'Winkler, Christian'
'Geerts, Yves'
'Liu, Jie'

_publ_section_title
;
 Engineering of a kinetically driven phase of phenoxazine by surface
 crystallisation
;
_journal_name_full CrystEngComm
_journal_paper_doi 10.1039/D2CE00479H
_journal_year 2022
_chemical_formula_moiety 'C12 H10 N O'
_chemical_formula_sum 'C12 H10 N O'
_chemical_formula_weight 184.21
_chemical_melting_point Tetrahydrofurane
_chemical_name_systematic Phenoxazine
_space_group_IT_number 2
_space_group_name_Hall '-P 1'
_space_group_name_H-M_alt 'P -1'
_symmetry_cell_setting triclinic
_symmetry_Int_Tables_number 2
_symmetry_space_group_name_H-M 'P -1'
_audit_update_record
;
2022-01-27 deposited with the CCDC.	2022-06-06 downloaded from the CCDC.
;
_cell_angle_alpha 109.01(12)
_cell_angle_beta 98.48(12)
_cell_angle_gamma 93.59(21)
_cell_formula_units_Z 2
_cell_length_a 5.88(2)
_cell_length_b 7.98(2)
_cell_length_c 10.60(2)
_cell_measurement_reflns_used 20
_cell_measurement_temperature 293(2)
_cell_measurement_theta_max 26
_cell_measurement_theta_min 1.5
_cell_volume 462(2)
_computing_structure_refinement density_functional_theory
_computing_structure_solution molecular_dynamics
_diffrn_ambient_temperature 293(2)
_diffrn_measurement_device_type PILATUS
_diffrn_measurement_method GIXD
_diffrn_radiation_type synchrotron_radiation
_diffrn_radiation_wavelength 1.400
_diffrn_reflns_limit_h_max 3
_diffrn_reflns_limit_h_min 0
_diffrn_reflns_limit_k_max 3
_diffrn_reflns_limit_k_min 0
_diffrn_reflns_limit_l_max 6
_diffrn_reflns_limit_l_min 0
_diffrn_reflns_number 20
_diffrn_reflns_theta_max 26
_diffrn_reflns_theta_min 1.5
_diffrn_source NdBFe_Multipole_Wiggler
_exptl_crystal_colour colourless
_exptl_crystal_density_diffrn 1.324
_exptl_crystal_description plate
_exptl_crystal_recrystallization_method 'Re-crystallisation from solvent'
_refine_ls_shift/su_max 0.000
_refine_ls_shift/su_mean 0.000
_cod_data_source_file d2ce00479h2.cif
_cod_data_source_block 00000000
_cod_original_cell_volume 461.843
_cod_database_code 7245038

loop_
_symmetry_equiv_pos_site_id
_symmetry_equiv_pos_as_xyz
1 x,y,z
2 -x,-y,-z

loop_
_atom_site_label
_atom_site_type_symbol
_atom_site_fract_x
_atom_site_fract_y
_atom_site_fract_z
_atom_site_occupancy
O1 O 0.212935 0.583191 -0.00598254 0.5
N1 N 0.17908 0.606551 0.0114581 0.5
C1 C 0.207861 0.774302 0.229872 1
C2 C -0.118485 0.73361 0.334414 1
C3 C 0.0939731 0.824747 0.339991 1
C4 C 0.108465 0.631957 0.113871 1
C5 C -0.218119 0.591527 0.218718 1
C6 C 0.11741 0.444306 -0.116203 1
H1 H 0.370546 0.844941 0.234536 1
H2 H -0.204967 0.77245 0.418271 1
H3 H -0.381771 0.522345 0.215067 1
H4 H 0.374162 0.649125 0.00557694 1
H5 H 0.169148 0.933085 0.428208 1
O2 O 0.275224 0.0512941 -0.043703 0.5
N2 N 0.303552 0.028109 -0.0621576 0.5
C7 C 0.230296 0.222331 0.175319 1
C8 C 0.308595 0.291927 0.31454 1
C9 C 0.363946 0.115197 0.0917661 1
C10 C 0.419377 -0.0671635 -0.136584 1
C11 C 0.65358 0.146664 0.286452 1
C12 C 0.520302 0.254174 0.370005 1
H6 H 0.579772 0.306941 0.475764 1
H7 H 0.207304 0.373404 0.37832 1
H8 H 0.0684238 0.251236 0.132934 1
H9 H 0.815395 0.117814 0.329243 1
H10 H 0.127238 0.0721075 -0.0926787 1
